data_4108694
loop_
_publ_author_name
'Jun Takaya'
'Nobuharu Iwasawa'

_publ_section_title
;
 Hydrocarboxylation of Allenes with CO2 Catalyzed by Silyl Pincer-Type
 Palladium Complex
;
_journal_name_full 'Journal of the American Chemical Society'
_journal_page_first 15254
_journal_page_last 15255
_journal_paper_doi 10.1021/ja806677w
_journal_volume 130
_journal_year 2008
_chemical_formula_moiety 'C38 H31 F3 O3 P2 Pd S Si, C6'
_chemical_formula_sum 'C44 H31 F3 O3 P2 Pd S Si'
_chemical_formula_weight 821.12
_chemical_name_systematic
; 
 ? 
;
_space_group_IT_number 14
_symmetry_cell_setting monoclinic
_symmetry_space_group_name_Hall '-P 2yn'
_symmetry_space_group_name_H-M 'P 1 21/n 1'
_atom_sites_solution_hydrogens geom
_atom_sites_solution_primary direct
_atom_sites_solution_secondary difmap
_audit_creation_method SHELXL-97
_cell_angle_alpha 90.00
_cell_angle_beta 109.8200(10)
_cell_angle_gamma 90.00
_cell_formula_units_Z 4
_cell_length_a 12.8437(3)
_cell_length_b 19.8696(5)
_cell_length_c 16.4609(4)
_cell_measurement_reflns_used 37374
_cell_measurement_temperature 173(2)
_cell_measurement_theta_max 27.48
_cell_measurement_theta_min 3.21
_cell_volume 3951.96(17)
_computing_cell_refinement 'PROCESS-AUTO (Rigaku, 1998)'
_computing_data_collection 'PROCESS-AUTO (Rigaku, 1998)'
_computing_data_reduction 'PROCESS-AUTO (Rigaku, 1998)'
_computing_molecular_graphics 'ORTEP-3 (Farrugia, 2005)'
_computing_publication_material 'SHELXL-97 (Sheldrick, 1997)'
_computing_structure_refinement 'SHELXL-97 (Sheldrick, 1997)'
_computing_structure_solution 'SIR-2002 (Burla, 2003)'
_diffrn_ambient_temperature 173(2)
_diffrn_measured_fraction_theta_full 0.985
_diffrn_measured_fraction_theta_max 0.985
_diffrn_measurement_device_type 'Rigaku R-AXIS RAPID IP Area Detector System'
_diffrn_measurement_method '\w scan'
_diffrn_radiation_monochromator graphite
_diffrn_radiation_source 'rotating anode X-ray tube'
_diffrn_radiation_type MoK\a
_diffrn_radiation_wavelength 0.71075
_diffrn_reflns_av_R_equivalents 0.0251
_diffrn_reflns_av_sigmaI/netI 0.0200
_diffrn_reflns_limit_h_max 16
_diffrn_reflns_limit_h_min -16
_diffrn_reflns_limit_k_max 25
_diffrn_reflns_limit_k_min -25
_diffrn_reflns_limit_l_max 21
_diffrn_reflns_limit_l_min -20
_diffrn_reflns_number 37374
_diffrn_reflns_theta_full 27.48
_diffrn_reflns_theta_max 27.48
_diffrn_reflns_theta_min 3.21
_diffrn_standards_number 3
_exptl_absorpt_coefficient_mu 0.681
_exptl_absorpt_correction_T_max 0.9667
_exptl_absorpt_correction_T_min 0.7723
_exptl_absorpt_correction_type multi-scan
_exptl_absorpt_process_details 'absorption was corrected by ABSCOR'
_exptl_crystal_colour colorless
_exptl_crystal_density_diffrn 1.380
_exptl_crystal_description block
_exptl_crystal_F_000 1664
_exptl_crystal_size_max 0.40
_exptl_crystal_size_mid 0.10
_exptl_crystal_size_min 0.05
_refine_diff_density_max 1.042
_refine_diff_density_min -0.662
_refine_diff_density_rms 0.105
_refine_ls_extinction_method none
_refine_ls_goodness_of_fit_ref 1.388
_refine_ls_hydrogen_treatment constr
_refine_ls_matrix_type full
_refine_ls_number_parameters 497
_refine_ls_number_reflns 8933
_refine_ls_number_restraints 0
_refine_ls_restrained_S_all 1.388
_refine_ls_R_factor_all 0.0452
_refine_ls_R_factor_gt 0.0375
_refine_ls_shift/su_max 0.023
_refine_ls_shift/su_mean 0.001
_refine_ls_structure_factor_coef Fsqd
_refine_ls_weighting_details 'calc w=1/[\s^2^(Fo^2^)+(0.1000P)^2^+0.0000P] where P=(Fo^2^+2Fc^2^)/3'
_refine_ls_weighting_scheme calc
_refine_ls_wR_factor_gt 0.1496
_refine_ls_wR_factor_ref 0.1602
_reflns_number_gt 8020
_reflns_number_total 8933
_reflns_threshold_expression >2sigma(I)
_cod_data_source_file ja806677w_si_002.cif
_cod_data_source_block shelxl
_cod_original_cell_volume 3951.94(18)
_cod_database_code 4108694

loop_
_symmetry_equiv_pos_as_xyz
'x, y, z'
'-x+1/2, y+1/2, -z+1/2'
'-x, -y, -z'
'x-1/2, -y-1/2, z-1/2'

loop_
_atom_site_label
_atom_site_type_symbol
_atom_site_fract_x
_atom_site_fract_y
_atom_site_fract_z
_atom_site_U_iso_or_equiv
_atom_site_adp_type
_atom_site_occupancy
_atom_site_symmetry_multiplicity
_atom_site_calc_flag
_atom_site_refinement_flags
Pd1 Pd 0.483756(14) 0.211408(9) 0.178043(11) 0.02249(10) Uani 1 1 d .
S1 S 0.54537(6) 0.06071(3) 0.25687(4) 0.03244(17) Uani 1 1 d .
P1 P 0.61828(5) 0.23357(3) 0.11804(4) 0.02193(15) Uani 1 1 d .
P2 P 0.33907(5) 0.22150(3) 0.23080(5) 0.02583(16) Uani 1 1 d .
Si1 Si 0.38346(6) 0.28939(3) 0.08070(5) 0.02694(18) Uani 1 1 d .
F1 F 0.5996(3) 0.04682(18) 0.42308(16) 0.1084(12) Uani 1 1 d .
F2 F 0.6066(3) -0.04385(11) 0.35606(18) 0.0826(8) Uani 1 1 d .
F3 F 0.7310(2) 0.02995(17) 0.3777(2) 0.1009(11) Uani 1 1 d .
O1 O 0.57824(17) 0.13137(11) 0.27167(15) 0.0432(5) Uani 1 1 d .
O2 O 0.43340(19) 0.04798(14) 0.2489(2) 0.0617(7) Uani 1 1 d .
O3 O 0.5830(3) 0.02731(18) 0.19629(18) 0.0772(9) Uani 1 1 d .
C1 C 0.4822(2) 0.33917(13) 0.04141(17) 0.0289(5) Uani 1 1 d .
C2 C 0.4570(3) 0.39903(16) -0.0071(2) 0.0411(7) Uani 1 1 d .
H1 H 0.3891 0.4213 -0.0140 0.049 Uiso 1 1 calc R
C3 C 0.5281(3) 0.42628(15) -0.0448(2) 0.0432(7) Uani 1 1 d .
H2 H 0.5095 0.4673 -0.0760 0.052 Uiso 1 1 calc R
C4 C 0.6270(3) 0.39405(15) -0.03745(19) 0.0379(6) Uani 1 1 d .
H3 H 0.6752 0.4124 -0.0645 0.046 Uiso 1 1 calc R
C5 C 0.6545(2) 0.33523(14) 0.00946(18) 0.0335(6) Uani 1 1 d .
H4 H 0.7217 0.3128 0.0143 0.040 Uiso 1 1 calc R
C6 C 0.5836(2) 0.30829(13) 0.05024(16) 0.0264(5) Uani 1 1 d .
C7 C 0.75348(19) 0.25220(13) 0.19758(15) 0.0259(5) Uani 1 1 d .
C8 C 0.7957(3) 0.31694(16) 0.2122(2) 0.0453(8) Uani 1 1 d .
H5 H 0.7542 0.3532 0.1792 0.054 Uiso 1 1 calc R
C9 C 0.8985(3) 0.3293(2) 0.2746(2) 0.0541(9) Uani 1 1 d .
H6 H 0.9271 0.3739 0.2836 0.065 Uiso 1 1 calc R
C10 C 0.9586(3) 0.27727(19) 0.3231(2) 0.0440(8) Uani 1 1 d .
H7 H 1.0295 0.2856 0.3647 0.053 Uiso 1 1 calc R
C11 C 0.9159(3) 0.21304(17) 0.3113(2) 0.0444(8) Uani 1 1 d .
H8 H 0.9569 0.1773 0.3460 0.053 Uiso 1 1 calc R
C12 C 0.8128(2) 0.19979(16) 0.24871(19) 0.0361(6) Uani 1 1 d .
H9 H 0.7835 0.1554 0.2412 0.043 Uiso 1 1 calc R
C13 C 0.6416(2) 0.16642(12) 0.05166(15) 0.0253(5) Uani 1 1 d .
C14 C 0.7381(2) 0.16203(15) 0.02995(18) 0.0332(6) Uani 1 1 d .
H10 H 0.7966 0.1933 0.0535 0.040 Uiso 1 1 calc R
C15 C 0.7482(3) 0.11189(16) -0.0261(2) 0.0405(6) Uani 1 1 d .
H11 H 0.8131 0.1091 -0.0414 0.049 Uiso 1 1 calc R
C16 C 0.6622(3) 0.06583(15) -0.05975(18) 0.0391(6) Uani 1 1 d .
H12 H 0.6693 0.0313 -0.0975 0.047 Uiso 1 1 calc R
C17 C 0.5669(3) 0.06981(14) -0.03886(17) 0.0358(6) Uani 1 1 d .
H13 H 0.5085 0.0385 -0.0624 0.043 Uiso 1 1 calc R
C18 C 0.5571(2) 0.11991(13) 0.01669(17) 0.0298(5) Uani 1 1 d .
H14 H 0.4916 0.1226 0.0312 0.036 Uiso 1 1 calc R
C19 C 0.3042(2) 0.33909(14) 0.13850(17) 0.0317(5) Uani 1 1 d .
C20 C 0.2605(3) 0.40402(16) 0.1160(2) 0.0415(7) Uani 1 1 d .
H15 H 0.2746 0.4276 0.0706 0.050 Uiso 1 1 calc R
C21 C 0.1969(3) 0.43420(17) 0.1594(2) 0.0469(8) Uani 1 1 d .
H16 H 0.1681 0.4781 0.1433 0.056 Uiso 1 1 calc R
C22 C 0.1749(3) 0.40087(17) 0.2259(2) 0.0423(7) Uani 1 1 d .
H17 H 0.1313 0.4218 0.2552 0.051 Uiso 1 1 calc R
C23 C 0.2171(2) 0.33662(15) 0.24933(18) 0.0352(6) Uani 1 1 d .
H18 H 0.2022 0.3134 0.2947 0.042 Uiso 1 1 calc R
C24 C 0.2814(2) 0.30615(14) 0.20635(18) 0.0297(5) Uani 1 1 d .
C25 C 0.3840(2) 0.21320(13) 0.34812(18) 0.0299(6) Uani 1 1 d .
C26 C 0.4364(2) 0.26631(17) 0.3999(2) 0.0403(6) Uani 1 1 d .
H19 H 0.4418 0.3085 0.3744 0.048 Uiso 1 1 calc R
C27 C 0.4819(3) 0.2588(2) 0.4898(2) 0.0489(8) Uani 1 1 d .
H20 H 0.5181 0.2956 0.5249 0.059 Uiso 1 1 calc R
C28 C 0.4738(3) 0.1977(2) 0.5269(2) 0.0503(9) Uani 1 1 d .
H21 H 0.5033 0.1923 0.5878 0.060 Uiso 1 1 calc R
C29 C 0.4225(3) 0.1441(2) 0.4750(2) 0.0505(8) Uani 1 1 d .
H22 H 0.4180 0.1018 0.5006 0.061 Uiso 1 1 calc R
C30 C 0.3772(3) 0.15146(17) 0.3853(2) 0.0416(7) Uani 1 1 d .
H23 H 0.3421 0.1144 0.3501 0.050 Uiso 1 1 calc R
C31 C 0.2233(2) 0.16340(14) 0.18860(18) 0.0306(5) Uani 1 1 d .
C32 C 0.1331(3) 0.16401(18) 0.2173(2) 0.0445(7) Uani 1 1 d .
H24 H 0.1302 0.1959 0.2595 0.053 Uiso 1 1 calc R
C33 C 0.0475(3) 0.1185(2) 0.1848(3) 0.0544(9) Uani 1 1 d .
H25 H -0.0129 0.1188 0.2058 0.065 Uiso 1 1 calc R
C34 C 0.0490(3) 0.07285(19) 0.1224(2) 0.0521(8) Uani 1 1 d .
H26 H -0.0100 0.0416 0.1006 0.062 Uiso 1 1 calc R
C35 C 0.1371(3) 0.07249(17) 0.0912(2) 0.0459(7) Uani 1 1 d .
H27 H 0.1377 0.0417 0.0473 0.055 Uiso 1 1 calc R
C36 C 0.2246(2) 0.11762(15) 0.12481(19) 0.0363(6) Uani 1 1 d .
H28 H 0.2852 0.1171 0.1041 0.044 Uiso 1 1 calc R
C37 C 0.2800(2) 0.25282(17) -0.01896(19) 0.0394(6) Uani 1 1 d .
H29 H 0.3149 0.2462 -0.0629 0.047 Uiso 1 1 calc R
H30 H 0.2172 0.2837 -0.0411 0.047 Uiso 1 1 calc R
H31 H 0.2539 0.2095 -0.0050 0.047 Uiso 1 1 calc R
C38 C 0.6236(3) 0.02232(17) 0.3594(2) 0.0464(8) Uani 1 1 d .
C39 C 0.1016(7) 0.0874(5) 0.8775(5) 0.129(3) Uani 1 1 d .
C40 C 0.0457(10) 0.0895(5) 0.8020(7) 0.168(5) Uani 1 1 d .
C41 C 0.0579(10) 0.0469(7) 0.7480(5) 0.159(4) Uani 1 1 d .
C42 C 0.1433(11) 0.0160(5) 0.7676(7) 0.158(4) Uani 1 1 d .
C43 C 0.2128(7) 0.0289(7) 0.8468(6) 0.166(5) Uani 1 1 d .
C44 C 0.1823(14) 0.0573(7) 0.8947(6) 0.229(8) Uani 1 1 d .

loop_
_atom_site_aniso_label
_atom_site_aniso_U_11
_atom_site_aniso_U_22
_atom_site_aniso_U_33
_atom_site_aniso_U_23
_atom_site_aniso_U_13
_atom_site_aniso_U_12
Pd1 0.02228(15) 0.02165(14) 0.02538(15) 0.00225(6) 0.01049(10) 0.00275(5)
S1 0.0362(3) 0.0285(3) 0.0289(3) 0.0017(2) 0.0062(3) 0.0019(2)
P1 0.0205(3) 0.0227(3) 0.0237(3) 0.0024(2) 0.0089(2) 0.0012(2)
P2 0.0248(3) 0.0295(3) 0.0265(3) 0.0008(2) 0.0131(3) 0.0030(2)
Si1 0.0255(4) 0.0298(4) 0.0260(4) 0.0035(2) 0.0093(3) 0.0072(2)
F1 0.179(3) 0.109(3) 0.0353(12) 0.0090(13) 0.0338(17) 0.044(2)
F2 0.111(2) 0.0367(12) 0.0762(16) 0.0199(11) 0.0007(15) 0.0047(12)
F3 0.0511(14) 0.103(2) 0.105(2) 0.0297(18) -0.0293(15) 0.0055(14)
O1 0.0394(11) 0.0300(10) 0.0511(12) 0.0135(9) 0.0032(10) -0.0017(8)
O2 0.0374(11) 0.0503(15) 0.087(2) 0.0091(13) 0.0082(13) -0.0089(10)
O3 0.103(2) 0.084(2) 0.0426(14) -0.0122(14) 0.0219(16) 0.0238(18)
C1 0.0324(12) 0.0270(12) 0.0274(12) 0.0028(9) 0.0102(10) 0.0031(9)
C2 0.0466(16) 0.0367(15) 0.0441(16) 0.0145(12) 0.0206(14) 0.0165(12)
C3 0.0608(19) 0.0268(13) 0.0429(16) 0.0124(12) 0.0188(15) 0.0062(12)
C4 0.0460(15) 0.0364(15) 0.0335(14) 0.0064(11) 0.0162(13) -0.0097(12)
C5 0.0277(12) 0.0340(14) 0.0361(14) 0.0063(11) 0.0075(11) -0.0034(10)
C6 0.0266(12) 0.0249(11) 0.0263(12) 0.0040(9) 0.0072(10) -0.0010(9)
C7 0.0218(10) 0.0330(13) 0.0231(11) -0.0003(9) 0.0078(9) 0.0010(9)
C8 0.0434(16) 0.0373(16) 0.0403(16) 0.0039(13) -0.0054(14) -0.0062(13)
C9 0.0512(19) 0.055(2) 0.0433(17) -0.0028(15) -0.0009(16) -0.0210(16)
C10 0.0264(13) 0.075(2) 0.0264(14) -0.0042(14) 0.0036(12) -0.0020(13)
C11 0.0362(16) 0.059(2) 0.0309(15) 0.0039(12) 0.0020(14) 0.0162(13)
C12 0.0342(14) 0.0388(14) 0.0314(14) 0.0052(11) 0.0060(12) 0.0031(11)
C13 0.0259(11) 0.0259(12) 0.0231(11) 0.0027(9) 0.0071(9) 0.0023(9)
C14 0.0303(13) 0.0380(14) 0.0348(14) -0.0002(11) 0.0155(11) 0.0011(10)
C15 0.0432(15) 0.0447(17) 0.0385(15) -0.0004(13) 0.0202(13) 0.0071(12)
C16 0.0580(18) 0.0319(14) 0.0276(13) -0.0002(10) 0.0147(13) 0.0081(12)
C17 0.0463(15) 0.0305(13) 0.0268(13) -0.0011(10) 0.0076(12) -0.0032(11)
C18 0.0321(12) 0.0313(13) 0.0271(12) 0.0036(10) 0.0114(11) -0.0003(10)
C19 0.0310(12) 0.0344(14) 0.0295(12) 0.0011(10) 0.0100(11) 0.0087(10)
C20 0.0474(16) 0.0409(16) 0.0388(15) 0.0088(12) 0.0181(13) 0.0172(13)
C21 0.0520(17) 0.0395(16) 0.0461(17) 0.0015(13) 0.0127(15) 0.0229(13)
C22 0.0424(15) 0.0478(18) 0.0388(15) -0.0052(13) 0.0165(13) 0.0160(13)
C23 0.0355(13) 0.0436(16) 0.0300(13) -0.0013(11) 0.0158(12) 0.0092(11)
C24 0.0255(12) 0.0315(13) 0.0314(13) -0.0002(10) 0.0086(11) 0.0059(10)
C25 0.0226(12) 0.0401(16) 0.0288(13) 0.0036(10) 0.0112(11) 0.0067(9)
C26 0.0355(14) 0.0459(17) 0.0356(15) -0.0005(12) 0.0069(12) -0.0030(12)
C27 0.0374(15) 0.069(2) 0.0351(16) -0.0066(15) 0.0053(13) -0.0011(15)
C28 0.0387(17) 0.082(3) 0.0290(15) 0.0080(15) 0.0098(14) 0.0147(16)
C29 0.059(2) 0.058(2) 0.0390(17) 0.0180(15) 0.0228(16) 0.0116(16)
C30 0.0520(17) 0.0411(16) 0.0352(15) 0.0051(12) 0.0194(14) 0.0048(13)
C31 0.0244(11) 0.0344(13) 0.0321(13) -0.0011(10) 0.0084(10) -0.0002(9)
C32 0.0399(15) 0.056(2) 0.0459(17) -0.0147(14) 0.0254(14) -0.0097(13)
C33 0.0388(16) 0.069(2) 0.064(2) -0.0131(18) 0.0296(16) -0.0128(15)
C34 0.0419(16) 0.0511(19) 0.060(2) -0.0063(16) 0.0137(16) -0.0130(14)
C35 0.0485(17) 0.0397(16) 0.0466(17) -0.0115(13) 0.0123(15) -0.0048(13)
C36 0.0361(14) 0.0387(15) 0.0380(15) -0.0042(11) 0.0176(12) 0.0010(11)
C37 0.0321(13) 0.0535(18) 0.0311(13) 0.0018(13) 0.0087(11) -0.0027(12)
C38 0.0549(18) 0.0410(17) 0.0340(15) 0.0097(12) 0.0028(14) -0.0005(14)
C39 0.131(6) 0.159(8) 0.077(4) -0.022(5) 0.009(4) 0.039(6)
C40 0.197(9) 0.123(7) 0.141(7) -0.031(6) 0.000(7) 0.078(7)
C41 0.189(10) 0.194(11) 0.084(5) 0.020(6) 0.034(6) 0.054(8)
C42 0.190(10) 0.129(8) 0.135(8) -0.013(6) 0.028(7) 0.040(7)
C43 0.099(5) 0.300(14) 0.118(6) 0.094(8) 0.064(5) 0.085(7)
C44 0.313(15) 0.230(12) 0.088(5) -0.047(6) -0.003(7) 0.197(12)

loop_
_atom_type_symbol
_atom_type_description
_atom_type_scat_dispersion_real
_atom_type_scat_dispersion_imag
_atom_type_scat_source
C C 0.0033 0.0016 'International Tables Vol C Tables 4.2.6.8 and 6.1.1.4'
H H 0.0000 0.0000 'International Tables Vol C Tables 4.2.6.8 and 6.1.1.4'
F F 0.0171 0.0103 'International Tables Vol C Tables 4.2.6.8 and 6.1.1.4'
O O 0.0106 0.0060 'International Tables Vol C Tables 4.2.6.8 and 6.1.1.4'
P P 0.1023 0.0942 'International Tables Vol C Tables 4.2.6.8 and 6.1.1.4'
Pd Pd -0.9988 1.0072 'International Tables Vol C Tables 4.2.6.8 and 6.1.1.4'
S S 0.1246 0.1234 'International Tables Vol C Tables 4.2.6.8 and 6.1.1.4'
Si Si 0.0817 0.0704 'International Tables Vol C Tables 4.2.6.8 and 6.1.1.4'

loop_
_geom_angle_atom_site_label_1
_geom_angle_atom_site_label_2
_geom_angle_atom_site_label_3
_geom_angle
O1 Pd1 Si1 177.86(6)
O1 Pd1 P1 96.86(6)
Si1 Pd1 P1 84.05(3)
O1 Pd1 P2 96.84(6)
Si1 Pd1 P2 82.58(3)
P1 Pd1 P2 163.64(3)
O3 S1 O2 115.4(2)
O3 S1 O1 114.85(19)
O2 S1 O1 114.33(15)
O3 S1 C38 104.20(18)
O2 S1 C38 103.58(18)
O1 S1 C38 102.19(14)
C13 P1 C6 106.67(12)
C13 P1 C7 105.68(11)
C6 P1 C7 104.48(12)
C13 P1 Pd1 114.78(8)
C6 P1 Pd1 110.84(9)
C7 P1 Pd1 113.63(8)
C31 P2 C25 105.66(13)
C31 P2 C24 106.35(12)
C25 P2 C24 105.98(12)
C31 P2 Pd1 117.23(9)
C25 P2 Pd1 112.57(9)
C24 P2 Pd1 108.34(9)
C37 Si1 C1 105.23(13)
C37 Si1 C19 107.50(13)
C1 Si1 C19 115.96(13)
C37 Si1 Pd1 114.51(11)
C1 Si1 Pd1 108.11(8)
C19 Si1 Pd1 105.84(9)
S1 O1 Pd1 120.26(12)
C6 C1 C2 117.1(2)
C6 C1 Si1 116.34(19)
C2 C1 Si1 125.8(2)
C3 C2 C1 121.9(3)
C2 C3 C4 120.3(3)
C5 C4 C3 119.5(3)
C4 C5 C6 120.3(3)
C1 C6 C5 120.8(2)
C1 C6 P1 116.49(19)
C5 C6 P1 122.7(2)
C8 C7 C12 119.2(3)
C8 C7 P1 122.3(2)
C12 C7 P1 118.3(2)
C7 C8 C9 120.7(3)
C10 C9 C8 120.1(3)
C9 C10 C11 119.8(3)
C10 C11 C12 120.7(3)
C7 C12 C11 119.4(3)
C18 C13 C14 119.0(2)
C18 C13 P1 118.17(19)
C14 C13 P1 122.7(2)
C15 C14 C13 120.1(3)
C14 C15 C16 119.5(3)
C17 C16 C15 120.8(3)
C16 C17 C18 119.4(3)
C17 C18 C13 121.1(3)
C20 C19 C24 117.6(3)
C20 C19 Si1 125.6(2)
C24 C19 Si1 116.7(2)
C21 C20 C19 120.9(3)
C22 C21 C20 120.8(3)
C21 C22 C23 119.5(3)
C22 C23 C24 120.0(3)
C23 C24 C19 121.3(3)
C23 C24 P2 123.6(2)
C19 C24 P2 115.1(2)
C26 C25 C30 119.6(3)
C26 C25 P2 119.8(2)
C30 C25 P2 120.1(2)
C25 C26 C27 120.8(3)
C28 C27 C26 119.6(3)
C27 C28 C29 119.7(3)
C28 C29 C30 120.8(3)
C25 C30 C29 119.5(3)
C32 C31 C36 119.0(3)
C32 C31 P2 122.0(2)
C36 C31 P2 118.9(2)
C33 C32 C31 120.5(3)
C34 C33 C32 120.6(3)
C33 C34 C35 119.9(3)
C34 C35 C36 119.8(3)
C31 C36 C35 120.2(3)
F1 C38 F3 107.0(3)
F1 C38 F2 109.1(3)
F3 C38 F2 105.5(3)
F1 C38 S1 112.9(3)
F3 C38 S1 111.8(3)
F2 C38 S1 110.2(2)
C44 C39 C40 116.4(10)
C44 C39 C43 27.2(5)
C40 C39 C43 89.2(7)
C39 C40 C41 121.6(9)
C39 C40 C44 30.9(5)
C41 C40 C44 92.1(7)
C42 C41 C40 117.9(11)
C41 C42 C43 114.4(10)
C44 C43 C42 119.9(10)
C44 C43 C39 27.3(6)
C42 C43 C39 93.4(6)
C43 C44 C39 125.5(10)
C43 C44 C40 92.8(7)
C39 C44 C40 32.7(5)

loop_
_geom_bond_atom_site_label_1
_geom_bond_atom_site_label_2
_geom_bond_distance
Pd1 O1 2.260(2)
Pd1 Si1 2.2864(7)
Pd1 P1 2.3048(6)
Pd1 P2 2.3113(7)
S1 O3 1.412(3)
S1 O2 1.422(3)
S1 O1 1.463(2)
S1 C38 1.814(3)
P1 C13 1.813(3)
P1 C6 1.820(3)
P1 C7 1.823(2)
P2 C31 1.824(3)
P2 C25 1.826(3)
P2 C24 1.827(3)
Si1 C37 1.872(3)
Si1 C1 1.887(3)
Si1 C19 1.890(3)
F1 C38 1.284(5)
F2 C38 1.331(4)
F3 C38 1.318(5)
C1 C6 1.402(4)
C1 C2 1.408(4)
C2 C3 1.377(5)
C3 C4 1.391(5)
C4 C5 1.379(4)
C5 C6 1.407(4)
C7 C8 1.385(4)
C7 C12 1.392(4)
C8 C9 1.393(4)
C9 C10 1.374(5)
C10 C11 1.377(5)
C11 C12 1.400(4)
C13 C18 1.393(4)
C13 C14 1.404(4)
C14 C15 1.394(4)
C15 C16 1.396(5)
C16 C17 1.382(5)
C17 C18 1.386(4)
C19 C20 1.406(4)
C19 C24 1.408(4)
C20 C21 1.390(4)
C21 C22 1.388(5)
C22 C23 1.389(4)
C23 C24 1.394(4)
C25 C26 1.380(4)
C25 C30 1.387(4)
C26 C27 1.402(4)
C27 C28 1.379(6)
C28 C29 1.384(6)
C29 C30 1.400(4)
C31 C32 1.392(4)
C31 C36 1.394(4)
C32 C33 1.383(5)
C33 C34 1.376(5)
C34 C35 1.391(5)
C35 C36 1.397(4)
C39 C44 1.146(12)
C39 C40 1.207(10)
C39 C43 2.034(12)
C40 C41 1.274(12)
C40 C44 2.000(13)
C41 C42 1.202(13)
C42 C43 1.331(14)
C43 C44 1.141(11)
